data_4034171
loop_
_publ_author_name
'Mandal, Debdeep'
'Dolai, Ramapada'
'Kumar, Ravi'
'Suhr, Simon'
'Chrysochos, Nicolas'
'Kalita, Pankaj'
'Narayanan, Ramakirushnan Suriya'
'Rajaraman, Gopalan'
'Schulzke, Carola'
'Sarkar, Biprajit'
'Chandrasekhar, Vadapalli'
'Jana, Anukul'

_publ_section_title
;
 Influence of <i>N</i>-Substitution on the Formation and Oxidation of
 NHC-CAAC-Derived Triazaalkenes.
;
_journal_issue 14
_journal_name_full 'The Journal of organic chemistry'
_journal_page_first 8899
_journal_page_last 8909
_journal_paper_doi 10.1021/acs.joc.9b00774
_journal_volume 84
_journal_year 2019
_chemical_formula_moiety 'C22 H41 N3'
_chemical_formula_sum 'C22 H41 N3'
_chemical_formula_weight 347.58
_space_group_crystal_system monoclinic
_space_group_IT_number 14
_space_group_name_Hall '-P 2yn'
_space_group_name_H-M_alt 'P 1 21/n 1'
_atom_sites_solution_hydrogens geom
_atom_sites_solution_primary dual
_audit_creation_date 2017-12-16
_audit_creation_method
;
Olex2 1.2
(compiled 2017.08.10 svn.r3458 for OlexSys, GUI svn.r5381)
;
_cell_angle_alpha 90
_cell_angle_beta 94.731(6)
_cell_angle_gamma 90
_cell_formula_units_Z 4
_cell_length_a 9.6837(6)
_cell_length_b 23.2094(17)
_cell_length_c 9.7883(7)
_cell_measurement_reflns_used 5385
_cell_measurement_temperature 120.02(10)
_cell_measurement_theta_max 28.7010
_cell_measurement_theta_min 3.2190
_cell_volume 2192.5(3)
_computing_cell_refinement 'CrysAlisPro 1.171.39.29d (Rigaku OD, 2017)'
_computing_data_collection 'CrysAlisPro 1.171.39.29d (Rigaku OD, 2017)'
_computing_data_reduction 'CrysAlisPro 1.171.39.29d (Rigaku OD, 2017)'
_computing_molecular_graphics 'Olex2 (Dolomanov et al., 2009)'
_computing_publication_material 'Olex2 (Dolomanov et al., 2009)'
_computing_structure_refinement 'ShelXL (Sheldrick, 2015)'
_computing_structure_solution 'ShelXT (Sheldrick, 2015)'
_diffrn_ambient_environment N~2~
_diffrn_ambient_temperature 120.02(10)
_diffrn_detector 'CCD plate'
_diffrn_measured_fraction_theta_full 0.998
_diffrn_measured_fraction_theta_max 0.995
_diffrn_measurement_details
;
List of Runs (angles in degrees, time in seconds):

  # Type    Start    End  Width  t~exp~   \w     \q     \k     \f   Frames
--------------------------------------------------------------------------
  1  \w    -43.00 -17.00   1.00   74.25    --    3.60 -77.00 147.00   26
  2  \w    -46.00 -21.00   1.00   74.25    --   -3.90 -77.00 147.00   25
  3  \w    -26.00  91.00   1.00   74.25    --    3.60  57.00-150.00  117
  4  \w    -72.00 -46.00   1.00   74.25    --   -3.90 -77.00-120.00   26
  5  \w    -36.00  28.00   1.00   74.25    --   -3.90 -77.00-120.00   64
  6  \w    -77.00 -52.00   1.00   74.25    --   -3.90 -38.00-180.00   25
  7  \w    -39.00 -13.00   1.00   74.25    --   -3.90 -38.00-180.00   26
  8  \w    -62.00   9.00   1.00   74.25    --   -3.90 -82.00  30.00   71
;
_diffrn_measurement_device 'four-circle diffractometer'
_diffrn_measurement_device_type 'XtaLAB AFC12 (RINC): Kappa single'
_diffrn_measurement_method '\w scans'
_diffrn_orient_matrix_type 'CrysAlisPro convention (1999,Acta A55,543-557)'
_diffrn_orient_matrix_UB_11 -0.0510900000
_diffrn_orient_matrix_UB_12 -0.0219509000
_diffrn_orient_matrix_UB_13 -0.0017773000
_diffrn_orient_matrix_UB_21 0.0294187000
_diffrn_orient_matrix_UB_22 -0.0130023000
_diffrn_orient_matrix_UB_23 -0.0564302000
_diffrn_orient_matrix_UB_31 0.0438540000
_diffrn_orient_matrix_UB_32 -0.0168473000
_diffrn_orient_matrix_UB_33 0.0458018000
_diffrn_radiation_monochromator graphite
_diffrn_radiation_probe x-ray
_diffrn_radiation_type MoK\a
_diffrn_radiation_wavelength 0.71073
_diffrn_reflns_av_R_equivalents 0.0503
_diffrn_reflns_av_unetI/netI 0.0410
_diffrn_reflns_Laue_measured_fraction_full 0.998
_diffrn_reflns_Laue_measured_fraction_max 0.995
_diffrn_reflns_limit_h_max 12
_diffrn_reflns_limit_h_min -12
_diffrn_reflns_limit_k_max 28
_diffrn_reflns_limit_k_min -28
_diffrn_reflns_limit_l_max 11
_diffrn_reflns_limit_l_min -12
_diffrn_reflns_number 24373
_diffrn_reflns_point_group_measured_fraction_full 0.998
_diffrn_reflns_point_group_measured_fraction_max 0.995
_diffrn_reflns_theta_full 25.242
_diffrn_reflns_theta_max 26.500
_diffrn_reflns_theta_min 2.728
_diffrn_source 'fine-focus sealed X-ray tube'
_diffrn_source_type 'Enhance (Mo) X-ray Source'
_exptl_absorpt_coefficient_mu 0.062
_exptl_absorpt_correction_T_max 1.00000
_exptl_absorpt_correction_T_min 0.44155
_exptl_absorpt_correction_type multi-scan
_exptl_absorpt_process_details
;
CrysAlisPro 1.171.39.29d (Rigaku Oxford Diffraction, 2017)
Empirical absorption correction using spherical harmonics,
 implemented in SCALE3 ABSPACK scaling algorithm.
;
_exptl_crystal_colour yellow
_exptl_crystal_colour_primary yellow
_exptl_crystal_density_diffrn 1.053
_exptl_crystal_description block
_exptl_crystal_F_000 776
_exptl_crystal_size_max 0.541
_exptl_crystal_size_mid 0.3
_exptl_crystal_size_min 0.261
_refine_diff_density_max 0.219
_refine_diff_density_min -0.197
_refine_diff_density_rms 0.038
_refine_ls_extinction_method none
_refine_ls_goodness_of_fit_ref 1.025
_refine_ls_hydrogen_treatment constr
_refine_ls_matrix_type full
_refine_ls_number_parameters 238
_refine_ls_number_reflns 4530
_refine_ls_number_restraints 0
_refine_ls_restrained_S_all 1.025
_refine_ls_R_factor_all 0.0673
_refine_ls_R_factor_gt 0.0434
_refine_ls_shift/su_max 0.001
_refine_ls_shift/su_mean 0.000
_refine_ls_structure_factor_coef Fsqd
_refine_ls_weighting_details 'w=1/[\s^2^(Fo^2^)+(0.0527P)^2^+0.4647P] where P=(Fo^2^+2Fc^2^)/3'
_refine_ls_weighting_scheme calc
_refine_ls_wR_factor_gt 0.1013
_refine_ls_wR_factor_ref 0.1104
_reflns_Friedel_coverage 0.000
_reflns_number_gt 3303
_reflns_number_total 4530
_reflns_threshold_expression 'I > 2\s(I)'
_cod_data_source_file jo9b00774_si_002.cif
_cod_data_source_block aj0112
_cod_database_code 4034171
_shelx_shelxl_version_number 2017/1
_chemical_oxdiff_formula 'C19 N3 H22'
_shelx_space_group_comment
;
The symmetry employed for this shelxl refinement is uniquely defined
by the following loop, which should always be used as a source of
symmetry information in preference to the above space-group names.
They are only intended as comments.
;
_shelx_estimated_absorpt_t_max 0.984
_shelx_estimated_absorpt_t_min 0.967
_reflns_odcompleteness_completeness 99.59
_reflns_odcompleteness_iscentric 1
_reflns_odcompleteness_theta 26.32
_olex2_refinement_description
;
1. Fixed Uiso
 At 1.2 times of:
  All C(H) groups, All C(H,H) groups
 At 1.5 times of:
  All C(H,H,H) groups
2.a Ternary CH refined with riding coordinates:
 C20(H20), C8(H8), C11(H11)
2.b Secondary CH2 refined with riding coordinates:
 C6(H6A,H6B)
2.c Idealised Me refined as rotating group:
 C16(H16A,H16B,H16C), C17(H17A,H17B,H17C), C15(H15A,H15B,H15C), C9(H9A,H9B,
 H9C), C21(H21A,H21B,H21C), C10(H10A,H10B,H10C), C14(H14A,H14B,H14C), C12(H12A,
 H12B,H12C), C19(H19A,H19B,H19C), C22(H22A,H22B,H22C), C18(H18A,H18B,H18C),
 C13(H13A,H13B,H13C)
;
_olex2_submission_special_instructions 'No special instructions were received'
_oxdiff_exptl_absorpt_empirical_details
;
Empirical correction (ABSPACK) includes:
- Absorption correction using spherical harmonics
- Frame scaling
;
_oxdiff_exptl_absorpt_empirical_full_max 2.303
_oxdiff_exptl_absorpt_empirical_full_min 0.492

loop_
_space_group_symop_operation_xyz
'x, y, z'
'-x+1/2, y+1/2, -z+1/2'
'-x, -y, -z'
'x-1/2, -y-1/2, z-1/2'

loop_
_atom_site_label
_atom_site_type_symbol
_atom_site_fract_x
_atom_site_fract_y
_atom_site_fract_z
_atom_site_U_iso_or_equiv
_atom_site_adp_type
_atom_site_occupancy
_atom_site_site_symmetry_order
_atom_site_calc_flag
_atom_site_refinement_flags_posn
N1 N 0.54228(11) 0.57918(5) 0.33178(11) 0.0196(2) Uani 1 1 d .
N3 N 0.74347(11) 0.67589(5) 0.36309(11) 0.0202(3) Uani 1 1 d .
N2 N 0.67586(11) 0.53502(5) 0.17659(11) 0.0205(3) Uani 1 1 d .
C1 C 0.65972(12) 0.58665(5) 0.25384(12) 0.0170(3) Uani 1 1 d .
C4 C 0.74565(13) 0.63299(5) 0.25854(13) 0.0185(3) Uani 1 1 d .
C3 C 0.48425(13) 0.52432(6) 0.29215(14) 0.0219(3) Uani 1 1 d .
C5 C 0.83391(13) 0.65540(6) 0.14791(14) 0.0220(3) Uani 1 1 d .
C20 C 0.75621(14) 0.65600(6) 0.50577(14) 0.0248(3) Uani 1 1 d .
H20 H 0.697085 0.621784 0.507426 0.030 Uiso 1 1 calc R
C8 C 0.45002(13) 0.63003(6) 0.33608(14) 0.0237(3) Uani 1 1 d .
H8 H 0.510578 0.663796 0.347958 0.028 Uiso 1 1 calc R
C2 C 0.56331(14) 0.49838(6) 0.20616(14) 0.0225(3) Uani 1 1 d .
C6 C 0.80229(14) 0.72014(6) 0.16225(14) 0.0256(3) Uani 1 1 d .
H6A H 0.877052 0.742936 0.130077 0.031 Uiso 1 1 calc R
H6B H 0.717345 0.729886 0.107662 0.031 Uiso 1 1 calc R
C11 C 0.81746(14) 0.50992(6) 0.19043(15) 0.0256(3) Uani 1 1 d .
H11 H 0.881769 0.542327 0.185730 0.031 Uiso 1 1 calc R
C7 C 0.78699(14) 0.73295(6) 0.31395(15) 0.0257(3) Uani 1 1 d .
C16 C 0.78850(15) 0.63603(6) 0.00229(14) 0.0287(3) Uani 1 1 d .
H16A H 0.805525 0.595497 -0.006383 0.043 Uiso 1 1 calc GR
H16B H 0.840010 0.656836 -0.061375 0.043 Uiso 1 1 calc GR
H16C H 0.691379 0.643551 -0.017077 0.043 Uiso 1 1 calc GR
C17 C 0.99083(14) 0.64442(6) 0.17753(15) 0.0278(3) Uani 1 1 d .
H17A H 1.015916 0.648575 0.273973 0.042 Uiso 1 1 calc GR
H17B H 1.041651 0.671780 0.127818 0.042 Uiso 1 1 calc GR
H17C H 1.012454 0.606097 0.149216 0.042 Uiso 1 1 calc GR
C15 C 0.35757(14) 0.50142(6) 0.34988(16) 0.0301(3) Uani 1 1 d .
H15A H 0.369634 0.502674 0.448168 0.045 Uiso 1 1 calc GR
H15B H 0.342379 0.462329 0.320337 0.045 Uiso 1 1 calc GR
H15C H 0.279103 0.524524 0.318310 0.045 Uiso 1 1 calc GR
C9 C 0.36318(14) 0.63838(6) 0.20081(15) 0.0300(3) Uani 1 1 d .
H9A H 0.423020 0.640972 0.127593 0.045 Uiso 1 1 calc GR
H9B H 0.310146 0.673212 0.204533 0.045 Uiso 1 1 calc GR
H9C H 0.301558 0.606233 0.184948 0.045 Uiso 1 1 calc GR
C21 C 0.69851(17) 0.69840(7) 0.60524(16) 0.0346(4) Uani 1 1 d .
H21A H 0.757459 0.731661 0.614498 0.052 Uiso 1 1 calc GR
H21B H 0.694717 0.680319 0.693065 0.052 Uiso 1 1 calc GR
H21C H 0.606966 0.709942 0.570876 0.052 Uiso 1 1 calc GR
C10 C 0.36211(16) 0.62922(7) 0.45847(17) 0.0366(4) Uani 1 1 d .
H10A H 0.288292 0.601843 0.442144 0.055 Uiso 1 1 calc GR
H10B H 0.323862 0.666849 0.470772 0.055 Uiso 1 1 calc GR
H10C H 0.418879 0.618477 0.539506 0.055 Uiso 1 1 calc GR
C14 C 0.54111(16) 0.44088(6) 0.14000(16) 0.0327(3) Uani 1 1 d .
H14A H 0.546986 0.444497 0.042949 0.049 Uiso 1 1 calc GR
H14B H 0.451185 0.426573 0.157290 0.049 Uiso 1 1 calc GR
H14C H 0.610883 0.414553 0.177161 0.049 Uiso 1 1 calc GR
C12 C 0.85159(15) 0.48174(7) 0.32930(16) 0.0348(4) Uani 1 1 d .
H12A H 0.833221 0.508389 0.400597 0.052 Uiso 1 1 calc GR
H12B H 0.947694 0.471083 0.338610 0.052 Uiso 1 1 calc GR
H12C H 0.795415 0.447966 0.336399 0.052 Uiso 1 1 calc GR
C19 C 0.67412(17) 0.77862(6) 0.32601(18) 0.0371(4) Uani 1 1 d .
H19A H 0.586338 0.763455 0.289939 0.056 Uiso 1 1 calc GR
H19B H 0.695952 0.812275 0.274996 0.056 Uiso 1 1 calc GR
H19C H 0.669438 0.788705 0.420628 0.056 Uiso 1 1 calc GR
C22 C 0.90150(16) 0.63570(7) 0.55769(16) 0.0363(4) Uani 1 1 d .
H22A H 0.936181 0.609817 0.492096 0.054 Uiso 1 1 calc GR
H22B H 0.897412 0.616180 0.643728 0.054 Uiso 1 1 calc GR
H22C H 0.962054 0.668379 0.569824 0.054 Uiso 1 1 calc GR
C18 C 0.92314(16) 0.75654(7) 0.38548(17) 0.0361(4) Uani 1 1 d .
H18A H 0.913390 0.760873 0.481742 0.054 Uiso 1 1 calc GR
H18B H 0.943606 0.793281 0.346882 0.054 Uiso 1 1 calc GR
H18C H 0.997232 0.730147 0.372355 0.054 Uiso 1 1 calc GR
C13 C 0.84540(18) 0.46976(7) 0.07228(18) 0.0408(4) Uani 1 1 d .
H13A H 0.798897 0.433731 0.083208 0.061 Uiso 1 1 calc GR
H13B H 0.943278 0.463175 0.072353 0.061 Uiso 1 1 calc GR
H13C H 0.811600 0.487136 -0.013008 0.061 Uiso 1 1 calc GR

loop_
_atom_site_aniso_label
_atom_site_aniso_U_11
_atom_site_aniso_U_22
_atom_site_aniso_U_33
_atom_site_aniso_U_23
_atom_site_aniso_U_13
_atom_site_aniso_U_12
N1 0.0198(5) 0.0173(6) 0.0216(6) 0.0014(5) 0.0017(4) -0.0009(4)
N3 0.0247(6) 0.0149(5) 0.0204(6) -0.0004(4) -0.0008(4) -0.0018(4)
N2 0.0242(6) 0.0155(6) 0.0219(6) -0.0007(4) 0.0017(4) -0.0005(4)
C1 0.0197(6) 0.0175(6) 0.0135(6) 0.0015(5) 0.0000(5) 0.0018(5)
C4 0.0196(6) 0.0166(6) 0.0191(6) -0.0001(5) -0.0006(5) 0.0025(5)
C3 0.0238(7) 0.0184(7) 0.0226(7) 0.0047(5) -0.0040(5) -0.0029(5)
C5 0.0212(6) 0.0212(7) 0.0237(7) 0.0019(6) 0.0018(5) -0.0037(5)
C20 0.0315(7) 0.0206(7) 0.0213(7) -0.0019(6) -0.0028(5) 0.0007(6)
C8 0.0212(6) 0.0194(7) 0.0312(8) -0.0006(6) 0.0055(5) 0.0003(5)
C2 0.0262(7) 0.0180(7) 0.0223(7) 0.0024(5) -0.0035(5) -0.0028(5)
C6 0.0258(7) 0.0207(7) 0.0301(8) 0.0058(6) 0.0006(6) -0.0045(5)
C11 0.0263(7) 0.0196(7) 0.0318(8) -0.0011(6) 0.0077(6) 0.0024(5)
C7 0.0277(7) 0.0168(7) 0.0325(8) 0.0014(6) 0.0014(6) -0.0027(5)
C16 0.0340(8) 0.0298(8) 0.0222(7) 0.0042(6) 0.0026(6) -0.0080(6)
C17 0.0226(7) 0.0288(8) 0.0325(8) -0.0008(6) 0.0052(6) -0.0037(6)
C15 0.0279(7) 0.0255(8) 0.0366(9) 0.0069(6) 0.0014(6) -0.0053(6)
C9 0.0246(7) 0.0258(8) 0.0392(9) 0.0064(7) 0.0011(6) 0.0048(6)
C21 0.0447(9) 0.0314(8) 0.0275(8) -0.0057(7) 0.0023(7) 0.0022(7)
C10 0.0328(8) 0.0383(9) 0.0403(9) -0.0070(7) 0.0128(7) -0.0006(7)
C14 0.0388(8) 0.0214(7) 0.0369(9) -0.0038(7) -0.0020(6) -0.0053(6)
C12 0.0294(8) 0.0329(9) 0.0418(9) 0.0066(7) 0.0015(6) 0.0101(6)
C19 0.0453(9) 0.0205(8) 0.0459(10) 0.0044(7) 0.0061(7) 0.0052(7)
C22 0.0409(9) 0.0366(9) 0.0293(8) -0.0017(7) -0.0096(7) 0.0086(7)
C18 0.0368(8) 0.0286(8) 0.0425(9) -0.0079(7) 0.0004(7) -0.0111(6)
C13 0.0495(10) 0.0287(9) 0.0471(10) -0.0086(7) 0.0225(8) 0.0002(7)

loop_
_atom_type_symbol
_atom_type_description
_atom_type_scat_dispersion_real
_atom_type_scat_dispersion_imag
_atom_type_scat_source
C C 0.0033 0.0016 'International Tables Vol C Tables 4.2.6.8 and 6.1.1.4'
H H 0.0000 0.0000 'International Tables Vol C Tables 4.2.6.8 and 6.1.1.4'
N N 0.0061 0.0033 'International Tables Vol C Tables 4.2.6.8 and 6.1.1.4'

loop_
_exptl_crystal_face_index_h
_exptl_crystal_face_index_k
_exptl_crystal_face_index_l
_exptl_crystal_face_perp_dist
-1 -31 4 0.1299
11 10 6 0.1660
9 24 2 0.1788
-8 -25 -2 0.1153
-3 -1 14 0.1420
-10 15 8 0.1759
-6 17 -9 0.3099
10 -16 -6 0.1280
7 -18 9 0.2180
-8 10 11 0.1567
8 -10 -11 0.1062
-11 19 3 0.2169
-5 -30 1 0.1099
-11 -12 -6 0.1528
3 31 -3 0.2641
6 28 3 0.1802
-6 -27 -4 0.1026
4 24 8 0.1716
-5 -20 -9 0.1417
0 31 4 0.2215
0 -32 -4 0.1350
1 -22 -10 0.1188
2 12 12 0.1666
-2 23 10 0.1800
-1 -16 -12 0.1509
11 -13 -7 0.1177
10 -2 -10 0.1225
12 -8 -6 0.1123
-4 -10 13 0.1379
-10 1 10 0.1422
-12 7 7 0.1732
11 4 -9 0.1278
13 -3 -5 0.1192
-11 -4 9 0.1332
12 12 -6 0.1387
14 3 -2 0.1345
-5 -21 10 0.1218
-12 -12 6 0.1261
10 22 -2 0.1656

loop_
_geom_angle_atom_site_label_1
_geom_angle_atom_site_label_2
_geom_angle_atom_site_label_3
_geom_angle
C1 N1 C3 105.93(10)
C1 N1 C8 115.21(10)
C3 N1 C8 119.43(10)
C4 N3 C20 117.23(10)
C4 N3 C7 111.64(10)
C20 N3 C7 125.91(11)
C1 N2 C11 114.84(10)
C2 N2 C1 105.80(10)
C2 N2 C11 117.47(11)
N1 C1 N2 107.83(10)
C4 C1 N1 126.10(11)
C4 C1 N2 125.96(11)
N3 C4 C5 108.24(10)
C1 C4 N3 122.05(11)
C1 C4 C5 128.57(12)
N1 C3 C15 122.08(12)
C2 C3 N1 109.93(11)
C2 C3 C15 127.90(13)
C4 C5 C6 98.08(10)
C4 C5 C17 114.25(11)
C6 C5 C17 110.08(11)
C16 C5 C4 115.34(11)
C16 C5 C6 109.17(11)
C16 C5 C17 109.29(11)
N3 C20 H20 105.5
N3 C20 C21 113.52(11)
N3 C20 C22 114.59(12)
C21 C20 H20 105.5
C21 C20 C22 111.25(12)
C22 C20 H20 105.5
N1 C8 H8 106.5
N1 C8 C9 111.58(11)
N1 C8 C10 112.89(12)
C9 C8 H8 106.5
C9 C8 C10 112.38(12)
C10 C8 H8 106.5
N2 C2 C14 121.94(12)
C3 C2 N2 110.33(11)
C3 C2 C14 127.67(13)
C5 C6 H6A 110.1
C5 C6 H6B 110.1
H6A C6 H6B 108.4
C7 C6 C5 108.23(11)
C7 C6 H6A 110.1
C7 C6 H6B 110.1
N2 C11 H11 106.3
N2 C11 C12 112.41(11)
N2 C11 C13 112.97(12)
C12 C11 H11 106.3
C12 C11 C13 112.07(13)
C13 C11 H11 106.3
N3 C7 C6 101.17(10)
N3 C7 C19 111.65(11)
N3 C7 C18 115.18(12)
C6 C7 C19 109.56(12)
C6 C7 C18 111.18(12)
C19 C7 C18 107.93(12)
C5 C16 H16A 109.5
C5 C16 H16B 109.5
C5 C16 H16C 109.5
H16A C16 H16B 109.5
H16A C16 H16C 109.5
H16B C16 H16C 109.5
C5 C17 H17A 109.5
C5 C17 H17B 109.5
C5 C17 H17C 109.5
H17A C17 H17B 109.5
H17A C17 H17C 109.5
H17B C17 H17C 109.5
C3 C15 H15A 109.5
C3 C15 H15B 109.5
C3 C15 H15C 109.5
H15A C15 H15B 109.5
H15A C15 H15C 109.5
H15B C15 H15C 109.5
C8 C9 H9A 109.5
C8 C9 H9B 109.5
C8 C9 H9C 109.5
H9A C9 H9B 109.5
H9A C9 H9C 109.5
H9B C9 H9C 109.5
C20 C21 H21A 109.5
C20 C21 H21B 109.5
C20 C21 H21C 109.5
H21A C21 H21B 109.5
H21A C21 H21C 109.5
H21B C21 H21C 109.5
C8 C10 H10A 109.5
C8 C10 H10B 109.5
C8 C10 H10C 109.5
H10A C10 H10B 109.5
H10A C10 H10C 109.5
H10B C10 H10C 109.5
C2 C14 H14A 109.5
C2 C14 H14B 109.5
C2 C14 H14C 109.5
H14A C14 H14B 109.5
H14A C14 H14C 109.5
H14B C14 H14C 109.5
C11 C12 H12A 109.5
C11 C12 H12B 109.5
C11 C12 H12C 109.5
H12A C12 H12B 109.5
H12A C12 H12C 109.5
H12B C12 H12C 109.5
C7 C19 H19A 109.5
C7 C19 H19B 109.5
C7 C19 H19C 109.5
H19A C19 H19B 109.5
H19A C19 H19C 109.5
H19B C19 H19C 109.5
C20 C22 H22A 109.5
C20 C22 H22B 109.5
C20 C22 H22C 109.5
H22A C22 H22B 109.5
H22A C22 H22C 109.5
H22B C22 H22C 109.5
C7 C18 H18A 109.5
C7 C18 H18B 109.5
C7 C18 H18C 109.5
H18A C18 H18B 109.5
H18A C18 H18C 109.5
H18B C18 H18C 109.5
C11 C13 H13A 109.5
C11 C13 H13B 109.5
C11 C13 H13C 109.5
H13A C13 H13B 109.5
H13A C13 H13C 109.5
H13B C13 H13C 109.5

loop_
_geom_bond_atom_site_label_1
_geom_bond_atom_site_label_2
_geom_bond_distance
N1 C1 1.4313(16)
N1 C3 1.4324(17)
N1 C8 1.4828(17)
N3 C4 1.4292(16)
N3 C20 1.4664(17)
N3 C7 1.4820(17)
N2 C1 1.4324(16)
N2 C2 1.4307(17)
N2 C11 1.4857(17)
C1 C4 1.3583(18)
C4 C5 1.5253(18)
C3 C2 1.3279(19)
C3 C15 1.4902(19)
C5 C6 1.5420(19)
C5 C16 1.5244(19)
C5 C17 1.5444(18)
C20 H20 0.9800
C20 C21 1.523(2)
C20 C22 1.530(2)
C8 H8 0.9800
C8 C9 1.521(2)
C8 C10 1.526(2)
C2 C14 1.4912(19)
C6 H6A 0.9700
C6 H6B 0.9700
C6 C7 1.534(2)
C11 H11 0.9800
C11 C12 1.520(2)
C11 C13 1.527(2)
C7 C19 1.534(2)
C7 C18 1.541(2)
C16 H16A 0.9600
C16 H16B 0.9600
C16 H16C 0.9600
C17 H17A 0.9600
C17 H17B 0.9600
C17 H17C 0.9600
C15 H15A 0.9600
C15 H15B 0.9600
C15 H15C 0.9600
C9 H9A 0.9600
C9 H9B 0.9600
C9 H9C 0.9600
C21 H21A 0.9600
C21 H21B 0.9600
C21 H21C 0.9600
C10 H10A 0.9600
C10 H10B 0.9600
C10 H10C 0.9600
C14 H14A 0.9600
C14 H14B 0.9600
C14 H14C 0.9600
C12 H12A 0.9600
C12 H12B 0.9600
C12 H12C 0.9600
C19 H19A 0.9600
C19 H19B 0.9600
C19 H19C 0.9600
C22 H22A 0.9600
C22 H22B 0.9600
C22 H22C 0.9600
C18 H18A 0.9600
C18 H18B 0.9600
C18 H18C 0.9600
C13 H13A 0.9600
C13 H13B 0.9600
C13 H13C 0.9600

loop_
_exptl_oxdiff_crystal_face_indexfrac_h
_exptl_oxdiff_crystal_face_indexfrac_k
_exptl_oxdiff_crystal_face_indexfrac_l
_exptl_oxdiff_crystal_face_x
_exptl_oxdiff_crystal_face_y
_exptl_oxdiff_crystal_face_z
-0.9531 -31.0237 4.3358 0.7220 0.1307 0.6795
11.0492 9.7970 6.0339 -0.7903 -0.1428 0.5959
8.7856 24.0617 2.1794 -0.9809 -0.1774 0.0797
-8.4397 -25.0207 -1.7867 0.9836 0.1779 -0.0304
-3.0672 -0.9446 13.6529 0.1532 -0.8484 0.5067
-10.0075 15.0289 7.7316 0.1676 -0.9261 -0.3379
-6.4953 16.7927 -9.2885 -0.0203 0.1147 -0.9932
10.0038 -16.0259 -5.9965 -0.1487 0.8411 0.4340
6.9969 -18.0112 9.0022 0.0219 -0.0680 1.0226
-8.0058 10.0238 10.9971 0.1694 -0.9864 -0.0163
8.0058 -10.0238 -10.9971 -0.1694 0.9864 0.0163
-11.0026 19.0267 2.9963 0.1391 -0.7402 -0.6658
-5.0008 -29.9794 0.9985 0.9118 0.1863 0.3315
-10.9985 -11.9700 -6.0034 0.8353 0.1709 -0.5556
3.0015 30.9837 -2.9992 -0.8281 -0.1453 -0.5277
5.9992 27.9787 3.0017 -0.9260 -0.3567 -0.0708
-5.9987 -26.9794 -4.0017 0.9058 0.4001 0.0082
3.9968 23.9871 8.0010 -0.7450 -0.6458 0.1376
-4.9965 -19.9857 -9.0013 0.7100 0.6208 -0.2947
-0.0019 30.9947 3.9997 -0.6874 -0.6288 -0.3391
0.0019 -31.9944 -3.9997 0.7093 0.6418 0.3559
1.0046 -22.0018 -9.9994 0.4494 0.8799 -0.0433
1.9949 11.9968 12.0004 -0.3866 -0.7745 0.4350
-2.0047 23.0043 9.9990 -0.4203 -0.9223 -0.0175
-0.9947 -15.9986 -12.0000 0.4233 0.8559 -0.3237
11.0043 -13.0297 -6.9962 -0.2638 0.8879 0.3817
10.0055 -2.0306 -9.9966 -0.4488 0.8849 0.0151
12.0040 -8.0331 -5.9959 -0.4263 0.7959 0.3871
-4.0061 -9.9817 12.9985 0.4007 -0.7216 0.5878
-10.0055 1.0309 9.9966 0.4708 -0.8719 0.0017
-12.0044 7.0337 6.9959 0.4465 -0.8394 -0.3245
11.0051 3.9657 -8.9963 -0.6333 0.7799 0.0038
13.0036 -3.0365 -4.9957 -0.5888 0.7039 0.3926
-11.0051 -3.9657 8.9963 0.6333 -0.7799 -0.0038
12.0039 11.9624 -5.9961 -0.8652 0.5360 0.0503
14.0024 2.9607 -1.9954 -0.7768 0.4860 0.4728
-5.0048 -20.9777 9.9983 0.6984 -0.4387 0.5919
-12.0039 -11.9624 5.9961 0.8652 -0.5360 -0.0503
10.0018 21.9672 -1.9969 -0.9896 0.1213 -0.0229
